data_1521568
loop_
_publ_author_name
'Morozkin, A.V.'
'Sviridov, I.A.'

_publ_section_title
;
 New ternary compounds in the Lu - (Ru, Rh) - (Si, Ge) systems
;
_journal_name_full 'Journal of Alloys Compd.'
_journal_page_first 4
_journal_page_last 5
_journal_volume 296
_journal_year 2000
_chemical_formula_sum 'Ge Lu Ru'
_chemical_name_systematic 'Lu Ru Ge'
_space_group_IT_number 62
_symmetry_space_group_name_Hall '-P 2ac 2n'
_symmetry_space_group_name_H-M 'P n m a'
_cell_angle_alpha 90
_cell_angle_beta 90
_cell_angle_gamma 90
_cell_formula_units_Z 4
_cell_length_a 6.871
_cell_length_b 4.259
_cell_length_c 7.305
_cell_volume 213.771
_citation_journal_id_ASTM JALCEU
_cod_data_source_file Morozkin_JALCEU_2000_1204.cif
_cod_data_source_block Ge1Lu1Ru1
_cod_original_cell_volume 213.7705
_cod_original_formula_sum 'Ge1 Lu1 Ru1'
_cod_database_code 1521568

loop_
_symmetry_equiv_pos_as_xyz
x,y,z
-x+1/2,-y,z+1/2
x+1/2,-y+1/2,-z+1/2
-x,y+1/2,-z
-x,-y,-z
x-1/2,y,-z-1/2
-x-1/2,y-1/2,z-1/2
x,-y-1/2,z

loop_
_atom_site_label
_atom_site_type_symbol
_atom_site_fract_x
_atom_site_fract_y
_atom_site_fract_z
_atom_site_occupancy
_atom_site_U_iso_or_equiv
Ru1 Ru 0.158 0.25 0.562 1 0.0
Ge1 Ge 0.794 0.25 0.612 1 0.0
Lu1 Lu 0.495 0.25 0.309 1 0.0
